data_7104201
loop_
_publ_author_name
'Asano, Natsuyo'
'Harada, Takunori'
'Sato, Tomohiro'
'Tajima, Nobuo'
'Kuroda, Reiko'

_publ_section_title
;
 Supramolecular chirality measured by diffuse reflectance circular
 dichroism spectroscopy.
;
_journal_issue 8
_journal_name_full 'Chemical communications (Cambridge, England)'
_journal_page_first 899
_journal_page_last 901
_journal_paper_doi 10.1039/b821686j
_journal_volume 34
_journal_year 2009
_chemical_formula_sum 'C22 H13 Cl O2'
_chemical_formula_weight 344.77
_chemical_name_systematic
;
?
;
_space_group_IT_number 78
_symmetry_cell_setting tetragonal
_symmetry_space_group_name_Hall 'P 4cw'
_symmetry_space_group_name_H-M 'P 43'
_atom_sites_solution_hydrogens geom
_atom_sites_solution_primary direct
_atom_sites_solution_secondary difmap
_audit_creation_method SHELXL-97
_cell_angle_alpha 90.00
_cell_angle_beta 90.00
_cell_angle_gamma 90.00
_cell_formula_units_Z 4
_cell_length_a 7.5714(3)
_cell_length_b 7.5714(3)
_cell_length_c 26.8898(18)
_cell_measurement_reflns_used 2983
_cell_measurement_temperature 130(2)
_cell_measurement_theta_max 27.87
_cell_measurement_theta_min 2.69
_cell_volume 1541.49(13)
_computing_cell_refinement 'Bruker SAINT'
_computing_data_collection 'Bruker SMART'
_computing_data_reduction 'Bruker SAINT'
_computing_structure_refinement 'SHELXL-97 (Sheldrick, 1997)'
_computing_structure_solution 'SHELXS-97 (Sheldrick, 1997)'
_diffrn_ambient_temperature 130(2)
_diffrn_measured_fraction_theta_full 0.985
_diffrn_measured_fraction_theta_max 0.985
_diffrn_measurement_device_type 'CCD area detector'
_diffrn_measurement_method '\w scans'
_diffrn_radiation_monochromator graphite
_diffrn_radiation_source 'fine-focus sealed tube'
_diffrn_radiation_type MoK\a
_diffrn_radiation_wavelength 0.71073
_diffrn_reflns_av_R_equivalents 0.0253
_diffrn_reflns_av_sigmaI/netI 0.0333
_diffrn_reflns_limit_h_max 9
_diffrn_reflns_limit_h_min -9
_diffrn_reflns_limit_k_max 8
_diffrn_reflns_limit_k_min -9
_diffrn_reflns_limit_l_max 35
_diffrn_reflns_limit_l_min -27
_diffrn_reflns_number 9601
_diffrn_reflns_theta_full 27.87
_diffrn_reflns_theta_max 27.87
_diffrn_reflns_theta_min 2.69
_exptl_absorpt_coefficient_mu 0.261
_exptl_absorpt_correction_T_max 0.9497
_exptl_absorpt_correction_T_min 0.9029
_exptl_absorpt_correction_type empirical
_exptl_absorpt_process_details 'Bruker SADABS'
_exptl_crystal_colour red
_exptl_crystal_density_diffrn 1.486
_exptl_crystal_density_method 'not measured'
_exptl_crystal_description plate
_exptl_crystal_F_000 712
_exptl_crystal_size_max 0.40
_exptl_crystal_size_mid 0.40
_exptl_crystal_size_min 0.20
_refine_diff_density_max 0.600
_refine_diff_density_min -0.257
_refine_diff_density_rms 0.084
_refine_ls_abs_structure_details 'Flack H D (1983), Acta Cryst. A39, 876-881'
_refine_ls_abs_structure_Flack 0.15(9)
_refine_ls_extinction_method none
_refine_ls_goodness_of_fit_ref 1.044
_refine_ls_hydrogen_treatment constr
_refine_ls_matrix_type full
_refine_ls_number_parameters 226
_refine_ls_number_reflns 3138
_refine_ls_number_restraints 1
_refine_ls_restrained_S_all 1.043
_refine_ls_R_factor_all 0.0571
_refine_ls_R_factor_gt 0.0548
_refine_ls_shift/su_max 0.001
_refine_ls_shift/su_mean 0.000
_refine_ls_structure_factor_coef Fsqd
_refine_ls_weighting_details 'calc w=1/[\s^2^(Fo^2^)+(0.0960P)^2^+0.7312P] where P=(Fo^2^+2Fc^2^)/3'
_refine_ls_weighting_scheme calc
_refine_ls_wR_factor_gt 0.1430
_refine_ls_wR_factor_ref 0.1451
_reflns_number_gt 2983
_reflns_number_total 3138
_reflns_threshold_expression >2sigma(I)
_cod_data_source_file b821686j.txt
_cod_data_source_block 2cqp22b
_cod_depositor_comments
;
The following automatic conversions were performed:
'_symmetry_cell_setting' value 'Tetragonal' changed to 'tetragonal'
according to '/home/saulius/struct/CIF-dictionaries/cif_core.dic'
dictionary named 'cif_core.dic' version 2.4.1 from 2010-06-29.

Automatic conversion script
Id: cif_fix_enum 1527 2010-12-29 10:47:43Z saulius 
;
_cod_original_sg_symbol_H-M P4(3)
_cod_database_code 7104201

loop_
_symmetry_equiv_pos_as_xyz
'x, y, z'
'-x, -y, z+1/2'
'-y, x, z+3/4'
'y, -x, z+1/4'

loop_
_atom_site_label
_atom_site_type_symbol
_atom_site_fract_x
_atom_site_fract_y
_atom_site_fract_z
_atom_site_U_iso_or_equiv
_atom_site_adp_type
_atom_site_occupancy
_atom_site_symmetry_multiplicity
_atom_site_calc_flag
_atom_site_refinement_flags
_atom_site_disorder_assembly
_atom_site_disorder_group
C1 C 0.2498(4) 0.9824(4) 0.82362(13) 0.0322(7) Uani 1 1 d . . .
C2 C 0.1674(5) 0.9737(4) 0.87387(13) 0.0326(7) Uani 1 1 d . . .
C3 C 0.0074(5) 1.0318(4) 0.88299(14) 0.0357(7) Uani 1 1 d . . .
H3 H -0.0395 1.0225 0.9156 0.043 Uiso 1 1 calc R . .
C4 C -0.1002(5) 1.1110(5) 0.84337(16) 0.0415(9) Uani 1 1 d . . .
C5 C -0.0210(5) 1.1224(5) 0.79232(15) 0.0401(8) Uani 1 1 d . . .
H5 H -0.0869 1.1727 0.7658 0.048 Uiso 1 1 calc R . .
C6 C 0.1407(5) 1.0623(5) 0.78428(14) 0.0384(7) Uani 1 1 d . . .
H6 H 0.1885 1.0711 0.7517 0.046 Uiso 1 1 calc R . .
O1 O 0.3951(3) 0.9261(4) 0.81567(11) 0.0445(6) Uani 1 1 d . . .
O4 O -0.2504(3) 1.1556(3) 0.85269(11) 0.0404(6) Uani 1 1 d . . .
Cl2 Cl 0.29589(11) 0.88212(11) 0.91944(4) 0.0391(2) Uani 1 1 d . . .
C11 C 0.1249(4) 1.4286(4) 0.95419(11) 0.0254(6) Uani 1 1 d . . .
H11 H 0.0713 1.4269 0.9861 0.031 Uiso 1 1 calc R . .
C12 C 0.2947(4) 1.3628(4) 0.94829(12) 0.0257(6) Uani 1 1 d . . .
H12 H 0.3558 1.3154 0.9761 0.031 Uiso 1 1 calc R . .
C13 C 0.3760(4) 1.3656(4) 0.90199(11) 0.0241(6) Uani 1 1 d . . .
H13 H 0.4925 1.3206 0.8985 0.029 Uiso 1 1 calc R . .
C14 C 0.2888(3) 1.4337(3) 0.86052(11) 0.0206(5) Uani 1 1 d . . .
C15 C 0.0231(3) 1.5711(3) 0.82424(11) 0.0201(5) Uani 1 1 d . . .
C16 C -0.1525(3) 1.6369(4) 0.82984(11) 0.0225(6) Uani 1 1 d . . .
C17 C -0.2318(4) 1.6328(4) 0.87809(12) 0.0257(6) Uani 1 1 d . . .
H17 H -0.3485 1.6765 0.8822 0.031 Uiso 1 1 calc R . .
C18 C -0.1445(4) 1.5683(4) 0.91774(13) 0.0264(6) Uani 1 1 d . . .
H18 H -0.2003 1.5692 0.9494 0.032 Uiso 1 1 calc R . .
C19 C 0.0312(3) 1.4980(3) 0.91331(11) 0.0218(6) Uani 1 1 d . . .
C20 C 0.1139(3) 1.5010(3) 0.86601(10) 0.0193(5) Uani 1 1 d . . .
C21 C 0.3692(3) 1.4395(3) 0.81207(12) 0.0225(6) Uani 1 1 d . . .
H21 H 0.4853 1.3944 0.8078 0.027 Uiso 1 1 calc R . .
C22 C 0.2833(4) 1.5079(3) 0.77256(11) 0.0235(6) Uani 1 1 d . . .
H22 H 0.3405 1.5106 0.7411 0.028 Uiso 1 1 calc R . .
C23 C 0.1062(3) 1.5770(3) 0.77704(11) 0.0208(5) Uani 1 1 d . . .
C24 C 0.0136(4) 1.6472(4) 0.73647(11) 0.0251(6) Uani 1 1 d . . .
H24 H 0.0685 1.6527 0.7047 0.030 Uiso 1 1 calc R . .
C25 C -0.1572(4) 1.7086(4) 0.74234(13) 0.0259(6) Uani 1 1 d . . .
H25 H -0.2188 1.7543 0.7144 0.031 Uiso 1 1 calc R . .
C26 C -0.2393(4) 1.7047(4) 0.78786(12) 0.0259(6) Uani 1 1 d . . .
H26 H -0.3564 1.7485 0.7910 0.031 Uiso 1 1 calc R . .

loop_
_atom_site_aniso_label
_atom_site_aniso_U_11
_atom_site_aniso_U_22
_atom_site_aniso_U_33
_atom_site_aniso_U_23
_atom_site_aniso_U_13
_atom_site_aniso_U_12
C1 0.0313(15) 0.0238(14) 0.0416(19) -0.0086(13) 0.0078(13) -0.0016(12)
C2 0.0411(18) 0.0232(14) 0.0334(18) -0.0059(12) -0.0009(13) -0.0107(13)
C3 0.0338(16) 0.0321(16) 0.0410(19) -0.0119(14) 0.0155(14) -0.0108(13)
C4 0.0333(17) 0.0362(18) 0.055(2) -0.0148(16) 0.0024(16) -0.0125(14)
C5 0.0305(16) 0.0356(17) 0.054(2) -0.0087(15) 0.0000(15) -0.0044(14)
C6 0.049(2) 0.0378(17) 0.0284(17) -0.0048(13) -0.0011(14) -0.0014(15)
O1 0.0311(12) 0.0495(15) 0.0527(17) 0.0023(12) 0.0053(11) 0.0039(11)
O4 0.0060(8) 0.0569(15) 0.0582(17) -0.0245(13) 0.0042(9) 0.0042(9)
Cl2 0.0430(5) 0.0381(4) 0.0362(4) 0.0045(3) -0.0064(3) -0.0029(3)
C11 0.0287(14) 0.0241(13) 0.0235(14) -0.0053(11) 0.0065(11) -0.0037(10)
C12 0.0244(13) 0.0233(13) 0.0294(16) -0.0024(11) -0.0044(11) -0.0018(10)
C13 0.0167(12) 0.0218(13) 0.0338(16) -0.0038(11) 0.0008(11) -0.0020(9)
C14 0.0153(11) 0.0151(11) 0.0315(15) -0.0040(10) 0.0023(10) -0.0046(9)
C15 0.0158(11) 0.0131(11) 0.0315(15) -0.0046(10) 0.0046(10) -0.0023(8)
C16 0.0173(12) 0.0157(12) 0.0345(16) -0.0067(10) 0.0059(10) -0.0021(9)
C17 0.0149(12) 0.0216(13) 0.0405(18) -0.0067(11) 0.0073(11) 0.0004(9)
C18 0.0229(13) 0.0239(13) 0.0324(15) -0.0068(12) 0.0129(11) -0.0046(10)
C19 0.0181(12) 0.0186(11) 0.0288(16) -0.0048(10) 0.0049(10) -0.0035(9)
C20 0.0149(12) 0.0181(12) 0.0250(14) -0.0061(10) 0.0037(9) -0.0032(9)
C21 0.0126(11) 0.0199(12) 0.0349(16) -0.0046(10) 0.0059(10) -0.0016(9)
C22 0.0209(13) 0.0186(12) 0.0309(16) -0.0023(10) 0.0103(11) -0.0004(10)
C23 0.0146(12) 0.0161(11) 0.0317(15) -0.0030(10) 0.0030(10) -0.0007(9)
C24 0.0263(14) 0.0193(12) 0.0297(16) 0.0025(10) 0.0046(12) 0.0009(10)
C25 0.0228(13) 0.0205(13) 0.0345(17) 0.0021(11) -0.0030(12) 0.0025(10)
C26 0.0166(12) 0.0192(12) 0.0421(17) -0.0035(11) 0.0001(11) -0.0016(10)

loop_
_atom_type_symbol
_atom_type_description
_atom_type_scat_dispersion_real
_atom_type_scat_dispersion_imag
_atom_type_scat_source
C C 0.0033 0.0016 'International Tables Vol C Tables 4.2.6.8 and 6.1.1.4'
H H 0.0000 0.0000 'International Tables Vol C Tables 4.2.6.8 and 6.1.1.4'
O O 0.0106 0.0060 'International Tables Vol C Tables 4.2.6.8 and 6.1.1.4'
Cl Cl 0.1484 0.1585 'International Tables Vol C Tables 4.2.6.8 and 6.1.1.4'

loop_
_geom_angle_atom_site_label_1
_geom_angle_atom_site_label_2
_geom_angle_atom_site_label_3
_geom_angle
_geom_angle_site_symmetry_1
_geom_angle_site_symmetry_3
_geom_angle_publ_flag
O1 C1 C6 122.2(3) . . ?
O1 C1 C2 122.0(3) . . ?
C6 C1 C2 115.8(3) . . ?
C3 C2 C1 122.8(3) . . ?
C3 C2 Cl2 121.8(3) . . ?
C1 C2 Cl2 115.4(3) . . ?
C2 C3 C4 120.9(3) . . ?
O4 C4 C3 118.9(4) . . ?
O4 C4 C5 123.2(4) . . ?
C3 C4 C5 117.7(3) . . ?
C6 C5 C4 119.9(4) . . ?
C5 C6 C1 122.9(4) . . ?
C12 C11 C19 120.7(3) . . ?
C11 C12 C13 120.5(3) . . ?
C12 C13 C14 120.8(2) . . ?
C13 C14 C20 119.3(2) . . ?
C13 C14 C21 122.3(2) . . ?
C20 C14 C21 118.4(3) . . ?
C23 C15 C20 120.3(2) . . ?
C23 C15 C16 119.8(3) . . ?
C20 C15 C16 119.9(2) . . ?
C26 C16 C15 118.6(3) . . ?
C26 C16 C17 122.7(2) . . ?
C15 C16 C17 118.7(3) . . ?
C18 C17 C16 121.3(3) . . ?
C17 C18 C19 121.5(3) . . ?
C11 C19 C20 118.9(2) . . ?
C11 C19 C18 122.6(3) . . ?
C20 C19 C18 118.5(3) . . ?
C19 C20 C15 120.1(2) . . ?
C19 C20 C14 119.8(3) . . ?
C15 C20 C14 120.1(2) . . ?
C22 C21 C14 121.4(2) . . ?
C21 C22 C23 121.4(3) . . ?
C24 C23 C15 119.1(2) . . ?
C24 C23 C22 122.5(3) . . ?
C15 C23 C22 118.4(3) . . ?
C25 C24 C23 120.4(3) . . ?
C26 C25 C24 121.2(3) . . ?
C25 C26 C16 120.8(2) . . ?

loop_
_geom_bond_atom_site_label_1
_geom_bond_atom_site_label_2
_geom_bond_distance
_geom_bond_site_symmetry_2
_geom_bond_publ_flag
C1 O1 1.199(4) . ?
C1 C6 1.472(5) . ?
C1 C2 1.490(5) . ?
C2 C3 1.312(5) . ?
C2 Cl2 1.711(4) . ?
C3 C4 1.469(6) . ?
C4 O4 1.213(4) . ?
C4 C5 1.500(6) . ?
C5 C6 1.324(5) . ?
C11 C12 1.388(4) . ?
C11 C19 1.410(4) . ?
C12 C13 1.389(4) . ?
C13 C14 1.395(4) . ?
C14 C20 1.426(3) . ?
C14 C21 1.439(4) . ?
C15 C23 1.417(4) . ?
C15 C20 1.420(4) . ?
C15 C16 1.427(3) . ?
C16 C26 1.404(4) . ?
C16 C17 1.430(4) . ?
C17 C18 1.346(5) . ?
C18 C19 1.437(4) . ?
C19 C20 1.418(4) . ?
C21 C22 1.349(4) . ?
C22 C23 1.445(4) . ?
C23 C24 1.402(4) . ?
C24 C25 1.383(4) . ?
C25 C26 1.373(5) . ?

loop_
_cod_related_entry_id
_cod_related_entry_database
_cod_related_entry_code
1 ChemSpider 30653105
